data_2231600
loop_
_publ_author_name
'Wang, Nan'
'Guo, Huan-Mei'
'Hou, Gui-Ge'
'Hu, Xin-Yue'
'Meng, Qing-Guo'

_publ_section_title
;
 <i>N</i>-Cyclopropyl-<i>N</i>-[2-(2,4-difluorophenyl)-2-hydroxy-1-(1<i>H</i>-1,2,4-triazol-1-yl)propyl]-2-(5-methyl-2,4-dioxo-1,2,3,4-tetrahydropyrimidin-1-yl)acetamide
 dichloromethane 0.62-solvate
;
_journal_coeditor_code LH5302
_journal_issue 9
_journal_name_full 'Acta Crystallographica Section E'
_journal_page_first o2464
_journal_paper_doi 10.1107/S1600536811034295
_journal_volume 67
_journal_year 2011
_chemical_formula_iupac 'C21 H22 F2 N6 O4 , 0.62C H2 Cl2'
_chemical_formula_moiety 'C21 H22 F2 N6 O4, 0.62(C H2 Cl2)'
_chemical_formula_sum 'C21.62 H23.24 Cl1.24 F2 N6 O4'
_chemical_formula_weight 512.93
_chemical_name_systematic
;
<i>N</i>-Cyclopropyl-<i>N</i>-[2-(2,4-difluorophenyl)-2-hydroxy-
3-(1<i>H</i>-1,2,4-triazol-1-yl)propyl]-2-(5-methyl-2,4-dioxo-
1,2,3,4-tetrahydropyrimidin-1-yl)acetamide
dichloromethane 0.62-solvate
;
_space_group_IT_number 2
_symmetry_cell_setting triclinic
_symmetry_space_group_name_Hall '-P 1'
_symmetry_space_group_name_H-M 'P -1'
_atom_sites_solution_hydrogens geom
_atom_sites_solution_primary direct
_atom_sites_solution_secondary difmap
_audit_creation_method SHELXL97
_cell_angle_alpha 62.942(4)
_cell_angle_beta 73.187(4)
_cell_angle_gamma 83.746(4)
_cell_formula_units_Z 2
_cell_length_a 8.474(2)
_cell_length_b 12.464(3)
_cell_length_c 13.410(4)
_cell_measurement_reflns_used 1529
_cell_measurement_temperature 298(2)
_cell_measurement_theta_max 24.550
_cell_measurement_theta_min 2.512
_cell_volume 1207.0(5)
_computing_cell_refinement 'SAINT (Bruker, 1997)'
_computing_data_collection 'SMART (Bruker, 1997)'
_computing_data_reduction 'SAINT (Bruker, 1997)'
_computing_molecular_graphics 'SHELXTL (Sheldrick, 2008)'
_computing_publication_material 'SHELXTL (Sheldrick, 2008)'
_computing_structure_refinement 'SHELXL97 (Sheldrick, 2008)'
_computing_structure_solution 'SHELXS97 (Sheldrick, 2008)'
_diffrn_ambient_temperature 298(2)
_diffrn_measured_fraction_theta_full 0.982
_diffrn_measured_fraction_theta_max 0.982
_diffrn_measurement_device_type 'Bruker SMART APEX'
_diffrn_measurement_method '\f and \w'
_diffrn_radiation_monochromator graphite
_diffrn_radiation_source 'fine-focus sealed tube'
_diffrn_radiation_type MoK\a
_diffrn_radiation_wavelength 0.71073
_diffrn_reflns_av_R_equivalents 0.0218
_diffrn_reflns_av_sigmaI/netI 0.0556
_diffrn_reflns_limit_h_max 8
_diffrn_reflns_limit_h_min -10
_diffrn_reflns_limit_k_max 11
_diffrn_reflns_limit_k_min -14
_diffrn_reflns_limit_l_max 10
_diffrn_reflns_limit_l_min -15
_diffrn_reflns_number 6058
_diffrn_reflns_theta_full 25.00
_diffrn_reflns_theta_max 25.00
_diffrn_reflns_theta_min 1.84
_exptl_absorpt_coefficient_mu 0.241
_exptl_absorpt_correction_type none
_exptl_crystal_colour colourless
_exptl_crystal_density_diffrn 1.411
_exptl_crystal_density_method 'not measured'
_exptl_crystal_description block
_exptl_crystal_F_000 532.2
_exptl_crystal_size_max 0.30
_exptl_crystal_size_mid 0.16
_exptl_crystal_size_min 0.14
_refine_diff_density_max 0.502
_refine_diff_density_min -0.339
_refine_ls_extinction_method none
_refine_ls_goodness_of_fit_ref 1.164
_refine_ls_hydrogen_treatment constr
_refine_ls_matrix_type full
_refine_ls_number_parameters 356
_refine_ls_number_reflns 4162
_refine_ls_number_restraints 42
_refine_ls_restrained_S_all 1.180
_refine_ls_R_factor_all 0.1229
_refine_ls_R_factor_gt 0.0920
_refine_ls_shift/su_max 0.000
_refine_ls_shift/su_mean 0.000
_refine_ls_structure_factor_coef Fsqd
_refine_ls_weighting_details 'calc w = 1/[\s^2^(Fo^2^)+(0.0687P)^2^+1.6778P] where P=(Fo^2^+2Fc^2^)/3'
_refine_ls_weighting_scheme calc
_refine_ls_wR_factor_gt 0.1939
_refine_ls_wR_factor_ref 0.2092
_reflns_number_gt 3053
_reflns_number_total 4162
_reflns_threshold_expression I>2\s(I)
_cod_data_source_file lh5302.cif
_cod_data_source_block I
_cod_original_cell_volume 1207.1(6)
_cod_database_code 2231600
_cod_database_fobs_code 2231600

loop_
_symmetry_equiv_pos_as_xyz
'x, y, z'
'-x, -y, -z'

loop_
_atom_site_type_symbol
_atom_site_label
_atom_site_fract_x
_atom_site_fract_y
_atom_site_fract_z
_atom_site_U_iso_or_equiv
_atom_site_adp_type
_atom_site_calc_flag
_atom_site_refinement_flags
_atom_site_occupancy
_atom_site_symmetry_multiplicity
_atom_site_disorder_assembly
_atom_site_disorder_group
C C1 0.4568(7) 0.7140(5) 1.3061(5) 0.0602(15) Uani d . 1 1 . .
H H1 0.3778 0.7522 1.3425 0.072 Uiso calc R 1 1 . .
C C2 0.5856(6) 0.5787(4) 1.2724(4) 0.0416(11) Uani d . 1 1 . .
H H2 0.6213 0.5044 1.2752 0.050 Uiso calc R 1 1 . .
C C3 0.7947(5) 0.7116(4) 1.0885(3) 0.0320(10) Uani d . 1 1 . .
H H3A 0.8887 0.6649 1.1106 0.038 Uiso calc R 1 1 . .
H H3B 0.8256 0.7963 1.0532 0.038 Uiso calc R 1 1 . .
C C4 0.7508(5) 0.6834(4) 0.9990(4) 0.0296(9) Uani d . 1 1 . .
C C5 0.5887(5) 0.7388(4) 0.9760(3) 0.0291(9) Uani d . 1 1 . .
C C6 0.5620(5) 0.8613(4) 0.9364(4) 0.0331(10) Uani d . 1 1 . .
C C7 0.4170(6) 0.9142(4) 0.9172(4) 0.0481(12) Uani d . 1 1 . .
H H7 0.4040 0.9968 0.8914 0.058 Uiso calc R 1 1 . .
C C8 0.2910(6) 0.8396(5) 0.9378(5) 0.0537(14) Uani d . 1 1 . .
C C9 0.3077(6) 0.7182(4) 0.9764(4) 0.0476(12) Uani d . 1 1 . .
H H9 0.2210 0.6695 0.9894 0.057 Uiso calc R 1 1 . .
C C10 0.4563(5) 0.6694(4) 0.9955(4) 0.0349(10) Uani d . 1 1 . .
H H10 0.4680 0.5866 1.0227 0.042 Uiso calc R 1 1 . .
C C11 0.8951(5) 0.7280(4) 0.8885(4) 0.0333(10) Uani d . 1 1 . .
H H11A 0.9135 0.8136 0.8603 0.040 Uiso calc R 1 1 . .
H H11B 0.9940 0.6873 0.9079 0.040 Uiso calc R 1 1 . .
C C12 0.7806(6) 0.7963(4) 0.7168(4) 0.0421(11) Uani d . 1 1 . .
H H12 0.6619 0.7806 0.7371 0.051 Uiso calc R 1 1 . .
C C13 0.8329(10) 0.9254(5) 0.6618(5) 0.078(2) Uani d . 1 1 . .
H H13A 0.7476 0.9850 0.6514 0.094 Uiso calc R 1 1 . .
H H13B 0.9264 0.9450 0.6791 0.094 Uiso calc R 1 1 . .
C C14 0.8650(8) 0.8592(5) 0.5897(4) 0.0644(16) Uani d . 1 1 . .
H H14A 0.9779 0.8385 0.5633 0.077 Uiso calc R 1 1 . .
H H14B 0.7991 0.8785 0.5357 0.077 Uiso calc R 1 1 . .
C C15 0.9161(5) 0.6029(4) 0.7912(4) 0.0315(10) Uani d . 1 1 . .
C C16 0.8534(5) 0.5732(4) 0.7112(4) 0.0375(11) Uani d . 1 1 . .
H H16A 0.7435 0.5370 0.7513 0.045 Uiso calc R 1 1 . .
H H16B 0.8459 0.6471 0.6432 0.045 Uiso calc R 1 1 . .
C C17 0.9241(6) 0.3704(4) 0.7248(4) 0.0440(12) Uani d . 1 1 . .
H H17 0.8292 0.3407 0.7861 0.053 Uiso calc R 1 1 . .
C C18 1.0177(6) 0.2925(4) 0.6907(4) 0.0468(12) Uani d . 1 1 . .
C C19 0.9756(9) 0.1617(5) 0.7452(6) 0.086(2) Uani d . 1 1 . .
H H19A 0.8814 0.1425 0.8114 0.129 Uiso calc R 1 1 . .
H H19B 1.0675 0.1158 0.7697 0.129 Uiso calc R 1 1 . .
H H19C 0.9508 0.1422 0.6898 0.129 Uiso calc R 1 1 . .
C C20 1.1630(6) 0.3403(4) 0.5940(4) 0.0430(11) Uani d . 1 1 . .
C C21 1.1004(5) 0.5404(4) 0.5851(4) 0.0376(10) Uani d . 1 1 . .
F F1 0.6869(3) 0.9347(2) 0.9153(3) 0.0508(7) Uani d . 1 1 . .
F F2 0.1460(4) 0.8888(3) 0.9206(4) 0.0897(12) Uani d . 1 1 . .
N N1 0.5731(5) 0.7741(4) 1.2121(4) 0.0512(11) Uani d . 1 1 . .
N N2 0.4584(5) 0.5937(4) 1.3470(3) 0.0525(11) Uani d . 1 1 . .
N N3 0.6572(4) 0.6839(3) 1.1920(3) 0.0322(8) Uani d . 1 1 . .
N N4 0.8680(4) 0.7077(3) 0.7957(3) 0.0298(8) Uani d . 1 1 . .
N N5 0.9609(4) 0.4908(3) 0.6742(3) 0.0351(9) Uani d . 1 1 . .
N N6 1.1926(4) 0.4609(3) 0.5494(3) 0.0411(9) Uani d . 1 1 . .
H H6 1.2754 0.4935 0.5005 0.049 Uiso d R 1 1 . .
O O1 0.7269(3) 0.5572(2) 1.0449(3) 0.0351(7) Uani d . 1 1 . .
H H1A 0.8101 0.5229 1.0622 0.053 Uiso calc R 1 1 . .
O O2 0.9993(4) 0.5299(3) 0.8517(3) 0.0455(8) Uani d . 1 1 . .
O O3 1.1376(4) 0.6464(3) 0.5414(3) 0.0573(10) Uani d . 1 1 . .
O O4 1.2549(5) 0.2801(3) 0.5518(3) 0.0655(11) Uani d . 1 1 . .
C C1A 0.332(3) 0.799(2) 0.626(4) 0.104(10) Uani d PDU 0.308(9) 1 A 1
H H1AA 0.2307 0.7586 0.6801 0.125 Uiso d PR 0.308(9) 1 A 1
H H1AB 0.3205 0.8252 0.5492 0.125 Uiso d PR 0.308(9) 1 A 1
Cl Cl1 0.4739(16) 0.7045(11) 0.6375(13) 0.193(7) Uani d PDU 0.308(9) 1 A 1
Cl Cl2 0.350(3) 0.920(2) 0.633(2) 0.371(15) Uani d PDU 0.308(9) 1 A 1
C C1B 0.401(4) 0.803(2) 0.5671(15) 0.103(9) Uani d PDU 0.310(8) 1 B 2
H H1BA 0.3007 0.7941 0.5521 0.123 Uiso d PR 0.310(8) 1 B 2
H H1BB 0.4728 0.7448 0.5497 0.123 Uiso d PR 0.310(8) 1 B 2
Cl Cl1' 0.3513(16) 0.7336(13) 0.7053(12) 0.177(6) Uani d PDU 0.310(8) 1 B 2
Cl Cl2' 0.477(3) 0.9237(19) 0.453(2) 0.340(13) Uani d PDU 0.310(8) 1 B 2

loop_
_atom_site_aniso_label
_atom_site_aniso_U_11
_atom_site_aniso_U_22
_atom_site_aniso_U_33
_atom_site_aniso_U_12
_atom_site_aniso_U_13
_atom_site_aniso_U_23
C1 0.051(3) 0.067(4) 0.056(4) 0.010(3) 0.005(3) -0.036(3)
C2 0.045(3) 0.046(3) 0.030(2) 0.003(2) -0.003(2) -0.017(2)
C3 0.028(2) 0.041(2) 0.032(2) 0.0028(18) -0.0105(18) -0.019(2)
C4 0.027(2) 0.030(2) 0.032(2) 0.0003(17) -0.0059(18) -0.0146(18)
C5 0.027(2) 0.036(2) 0.024(2) -0.0010(18) -0.0036(17) -0.0159(18)
C6 0.027(2) 0.034(2) 0.043(3) -0.0028(18) -0.0070(19) -0.021(2)
C7 0.047(3) 0.038(3) 0.059(3) 0.010(2) -0.016(2) -0.022(2)
C8 0.035(3) 0.054(3) 0.074(4) 0.009(2) -0.022(3) -0.027(3)
C9 0.033(3) 0.050(3) 0.062(3) -0.006(2) -0.015(2) -0.024(3)
C10 0.033(2) 0.037(2) 0.034(2) -0.0029(19) -0.0070(19) -0.016(2)
C11 0.025(2) 0.044(3) 0.038(3) 0.0033(18) -0.0082(19) -0.026(2)
C12 0.048(3) 0.040(3) 0.036(3) 0.008(2) -0.012(2) -0.016(2)
C13 0.137(6) 0.041(3) 0.054(4) 0.002(3) -0.031(4) -0.015(3)
C14 0.093(4) 0.051(3) 0.037(3) 0.001(3) -0.014(3) -0.011(3)
C15 0.020(2) 0.042(2) 0.029(2) 0.0004(18) -0.0021(18) -0.016(2)
C16 0.035(2) 0.050(3) 0.035(2) 0.005(2) -0.009(2) -0.026(2)
C17 0.048(3) 0.052(3) 0.031(2) -0.013(2) -0.005(2) -0.017(2)
C18 0.058(3) 0.043(3) 0.044(3) -0.001(2) -0.012(2) -0.025(2)
C19 0.107(5) 0.048(3) 0.094(5) -0.012(3) -0.007(4) -0.034(4)
C20 0.050(3) 0.051(3) 0.046(3) 0.012(2) -0.023(2) -0.032(2)
C21 0.042(3) 0.040(3) 0.033(2) -0.001(2) -0.011(2) -0.017(2)
F1 0.0455(16) 0.0343(14) 0.075(2) -0.0060(12) -0.0167(14) -0.0245(14)
F2 0.0437(18) 0.082(2) 0.143(4) 0.0242(17) -0.048(2) -0.041(2)
N1 0.057(3) 0.048(2) 0.049(3) 0.008(2) -0.002(2) -0.030(2)
N2 0.050(3) 0.060(3) 0.036(2) -0.005(2) 0.003(2) -0.019(2)
N3 0.0328(19) 0.043(2) 0.0258(19) 0.0026(16) -0.0049(15) -0.0214(17)
N4 0.0309(19) 0.036(2) 0.0232(18) 0.0019(15) -0.0046(15) -0.0153(15)
N5 0.036(2) 0.043(2) 0.030(2) -0.0042(16) -0.0038(16) -0.0212(17)
N6 0.039(2) 0.050(2) 0.033(2) -0.0022(18) -0.0007(17) -0.0214(18)
O1 0.0352(17) 0.0327(16) 0.0405(18) 0.0086(13) -0.0139(14) -0.0183(14)
O2 0.0464(19) 0.057(2) 0.047(2) 0.0239(16) -0.0270(16) -0.0315(17)
O3 0.060(2) 0.045(2) 0.054(2) -0.0065(17) 0.0030(18) -0.0210(18)
O4 0.071(3) 0.071(2) 0.074(3) 0.018(2) -0.018(2) -0.052(2)
C1A 0.102(13) 0.108(13) 0.095(12) -0.001(9) -0.034(9) -0.034(9)
Cl1 0.178(9) 0.167(9) 0.210(10) 0.003(6) 0.005(7) -0.096(7)
Cl2 0.363(17) 0.382(18) 0.371(18) 0.015(10) -0.130(10) -0.153(11)
C1B 0.073(11) 0.102(12) 0.104(13) 0.007(8) -0.023(9) -0.022(9)
Cl1' 0.162(9) 0.207(9) 0.181(9) -0.023(6) -0.020(6) -0.112(7)
Cl2' 0.310(15) 0.319(15) 0.367(16) 0.024(9) -0.121(10) -0.119(10)

loop_
_atom_type_symbol
_atom_type_description
_atom_type_scat_dispersion_real
_atom_type_scat_dispersion_imag
_atom_type_scat_source
C C 0.0033 0.0016 'International Tables Vol C Tables 4.2.6.8 and 6.1.1.4'
H H 0.0000 0.0000 'International Tables Vol C Tables 4.2.6.8 and 6.1.1.4'
N N 0.0061 0.0033 'International Tables Vol C Tables 4.2.6.8 and 6.1.1.4'
O O 0.0106 0.0060 'International Tables Vol C Tables 4.2.6.8 and 6.1.1.4'
F F 0.0171 0.0103 'International Tables Vol C Tables 4.2.6.8 and 6.1.1.4'
Cl Cl 0.1484 0.1585 'International Tables Vol C Tables 4.2.6.8 and 6.1.1.4'

loop_
_geom_angle_atom_site_label_1
_geom_angle_atom_site_label_2
_geom_angle_atom_site_label_3
_geom_angle
N1 C1 N2 115.8(4)
N1 C1 H1 122.1
N2 C1 H1 122.1
N2 C2 N3 110.8(4)
N2 C2 H2 124.6
N3 C2 H2 124.6
N3 C3 C4 111.7(3)
N3 C3 H3A 109.3
C4 C3 H3A 109.3
N3 C3 H3B 109.3
C4 C3 H3B 109.3
H3A C3 H3B 107.9
O1 C4 C5 106.0(3)
O1 C4 C11 109.8(3)
C5 C4 C11 112.6(3)
O1 C4 C3 109.4(3)
C5 C4 C3 111.1(3)
C11 C4 C3 107.9(3)
C10 C5 C6 115.5(4)
C10 C5 C4 121.8(4)
C6 C5 C4 122.7(4)
F1 C6 C7 117.1(4)
F1 C6 C5 118.6(4)
C7 C6 C5 124.4(4)
C6 C7 C8 116.9(4)
C6 C7 H7 121.6
C8 C7 H7 121.6
F2 C8 C9 119.3(4)
F2 C8 C7 118.3(4)
C9 C8 C7 122.3(4)
C8 C9 C10 118.4(4)
C8 C9 H9 120.8
C10 C9 H9 120.8
C9 C10 C5 122.6(4)
C9 C10 H10 118.7
C5 C10 H10 118.7
N4 C11 C4 113.4(3)
N4 C11 H11A 108.9
C4 C11 H11A 108.9
N4 C11 H11B 108.9
C4 C11 H11B 108.9
H11A C11 H11B 107.7
N4 C12 C13 118.6(4)
N4 C12 C14 119.8(4)
C13 C12 C14 59.8(3)
N4 C12 H12 115.7
C13 C12 H12 115.7
C14 C12 H12 115.7
C14 C13 C12 60.3(3)
C14 C13 H13A 117.7
C12 C13 H13A 117.7
C14 C13 H13B 117.7
C12 C13 H13B 117.7
H13A C13 H13B 114.9
C13 C14 C12 59.9(3)
C13 C14 H14A 117.8
C12 C14 H14A 117.8
C13 C14 H14B 117.8
C12 C14 H14B 117.8
H14A C14 H14B 114.9
O2 C15 N4 123.6(4)
O2 C15 C16 119.6(4)
N4 C15 C16 116.7(4)
N5 C16 C15 112.0(3)
N5 C16 H16A 109.2
C15 C16 H16A 109.2
N5 C16 H16B 109.2
C15 C16 H16B 109.2
H16A C16 H16B 107.9
C18 C17 N5 123.5(4)
C18 C17 H17 118.3
N5 C17 H17 118.3
C17 C18 C20 117.6(4)
C17 C18 C19 123.2(5)
C20 C18 C19 119.2(5)
C18 C19 H19A 109.5
C18 C19 H19B 109.5
H19A C19 H19B 109.5
C18 C19 H19C 109.5
H19A C19 H19C 109.5
H19B C19 H19C 109.5
O4 C20 N6 120.5(5)
O4 C20 C18 124.1(5)
N6 C20 C18 115.3(4)
O3 C21 N6 123.1(4)
O3 C21 N5 122.3(4)
N6 C21 N5 114.5(4)
C1 N1 N3 101.6(4)
C2 N2 C1 102.3(4)
C2 N3 N1 109.6(3)
C2 N3 C3 130.1(4)
N1 N3 C3 120.2(3)
C15 N4 C12 122.2(3)
C15 N4 C11 118.4(3)
C12 N4 C11 119.2(3)
C17 N5 C21 121.4(4)
C17 N5 C16 121.9(4)
C21 N5 C16 116.7(4)
C20 N6 C21 127.5(4)
C20 N6 H6 121.9
C21 N6 H6 110.3
C4 O1 H1A 109.5
Cl1 C1A Cl2 122(2)
Cl1 C1A H1AA 108.7
Cl2 C1A H1AA 108.8
Cl1 C1A H1AB 104.8
Cl2 C1A H1AB 104.5
H1AA C1A H1AB 107.3
Cl1 C1A H1BA 96.4
Cl2 C1A H1BA 124.6
H1AA C1A H1BA 92.2
H1AB C1A H1BA 21.3
C1A Cl1 H1BB 73.9
Cl1' C1B Cl2' 147(2)
Cl1' C1B H1AB 106.6
Cl2' C1B H1AB 82.9
Cl1' C1B H1BA 100.4
Cl2' C1B H1BA 100.3
H1AB C1B H1BA 25.2
Cl1' C1B H1BB 99.5
Cl2' C1B H1BB 100.0
H1AB C1B H1BB 125.7
H1BA C1B H1BB 104.4
C1B Cl1' H1AA 74.3
C1B Cl2' H1AB 27.0

loop_
_geom_bond_atom_site_label_1
_geom_bond_atom_site_label_2
_geom_bond_distance
C1 N1 1.306(6)
C1 N2 1.342(6)
C1 H1 0.9300
C2 N2 1.304(6)
C2 N3 1.326(5)
C2 H2 0.9300
C3 N3 1.455(5)
C3 C4 1.541(6)
C3 H3A 0.9700
C3 H3B 0.9700
C4 O1 1.418(5)
C4 C5 1.517(6)
C4 C11 1.533(6)
C5 C10 1.383(6)
C5 C6 1.386(6)
C6 F1 1.356(4)
C6 C7 1.364(6)
C7 C8 1.376(7)
C7 H7 0.9300
C8 F2 1.346(5)
C8 C9 1.364(7)
C9 C10 1.378(6)
C9 H9 0.9300
C10 H10 0.9300
C11 N4 1.460(5)
C11 H11A 0.9700
C11 H11B 0.9700
C12 N4 1.448(5)
C12 C13 1.489(7)
C12 C14 1.495(7)
C12 H12 0.9800
C13 C14 1.488(8)
C13 H13A 0.9700
C13 H13B 0.9700
C14 H14A 0.9700
C14 H14B 0.9700
C15 O2 1.226(5)
C15 N4 1.348(5)
C15 C16 1.519(6)
C16 N5 1.460(5)
C16 H16A 0.9700
C16 H16B 0.9700
C17 C18 1.345(6)
C17 N5 1.364(6)
C17 H17 0.9300
C18 C20 1.444(7)
C18 C19 1.487(7)
C19 H19A 0.9600
C19 H19B 0.9600
C19 H19C 0.9600
C20 O4 1.222(5)
C20 N6 1.362(6)
C21 O3 1.211(5)
C21 N6 1.366(6)
C21 N5 1.370(5)
N1 N3 1.355(5)
N6 H6 0.8013
O1 H1A 0.8200
C1A Cl1 1.580(12)
C1A Cl2 1.581(12)
C1A H1AA 0.9600
C1A H1AB 0.9601
C1A H1BA 1.1262
Cl1 H1BB 1.0513
C1B Cl1' 1.590(12)
C1B Cl2' 1.599(12)
C1B H1AB 0.7735
C1B H1BA 0.9600
C1B H1BB 0.9601
Cl1' H1AA 1.1355
Cl2' H1AB 1.6877

loop_
_geom_hbond_atom_site_label_D
_geom_hbond_atom_site_label_H
_geom_hbond_atom_site_label_A
_geom_hbond_site_symmetry_A
_geom_hbond_distance_DH
_geom_hbond_distance_HA
_geom_hbond_distance_DA
_geom_hbond_angle_DHA
N6 H6 N2 1_654 0.80 2.11 2.893(5) 167.2
O1 H1A O2 2_767 0.82 2.13 2.903(4) 157.5

loop_
_geom_torsion_atom_site_label_1
_geom_torsion_atom_site_label_2
_geom_torsion_atom_site_label_3
_geom_torsion_atom_site_label_4
_geom_torsion
N3 C3 C4 O1 -66.7(4)
N3 C3 C4 C5 50.0(4)
N3 C3 C4 C11 173.9(3)
O1 C4 C5 C10 -2.4(5)
C11 C4 C5 C10 117.7(4)
C3 C4 C5 C10 -121.1(4)
O1 C4 C5 C6 176.4(4)
C11 C4 C5 C6 -63.5(5)
C3 C4 C5 C6 57.7(5)
C10 C5 C6 F1 -179.9(4)
C4 C5 C6 F1 1.3(6)
C10 C5 C6 C7 0.3(6)
C4 C5 C6 C7 -178.5(4)
F1 C6 C7 C8 179.4(4)
C5 C6 C7 C8 -0.8(7)
C6 C7 C8 F2 179.5(5)
C6 C7 C8 C9 0.5(8)
F2 C8 C9 C10 -178.8(5)
C7 C8 C9 C10 0.2(8)
C8 C9 C10 C5 -0.7(7)
C6 C5 C10 C9 0.4(6)
C4 C5 C10 C9 179.3(4)
O1 C4 C11 N4 61.5(4)
C5 C4 C11 N4 -56.3(5)
C3 C4 C11 N4 -179.4(3)
N4 C12 C13 C14 109.7(5)
N4 C12 C14 C13 -107.7(5)
O2 C15 C16 N5 -27.8(6)
N4 C15 C16 N5 155.7(3)
N5 C17 C18 C20 -1.1(7)
N5 C17 C18 C19 -179.2(5)
C17 C18 C20 O4 -177.2(5)
C19 C18 C20 O4 0.9(8)
C17 C18 C20 N6 2.0(7)
C19 C18 C20 N6 -179.9(5)
N2 C1 N1 N3 -0.6(6)
N3 C2 N2 C1 0.6(6)
N1 C1 N2 C2 0.1(7)
N2 C2 N3 N1 -1.0(5)
N2 C2 N3 C3 -175.6(4)
C1 N1 N3 C2 1.0(5)
C1 N1 N3 C3 176.2(4)
C4 C3 N3 C2 65.9(6)
C4 C3 N3 N1 -108.2(4)
O2 C15 N4 C12 175.1(4)
C16 C15 N4 C12 -8.5(5)
O2 C15 N4 C11 -9.3(6)
C16 C15 N4 C11 167.1(3)
C13 C12 N4 C15 -135.1(5)
C14 C12 N4 C15 -65.5(6)
C13 C12 N4 C11 49.3(6)
C14 C12 N4 C11 118.9(5)
C4 C11 N4 C15 -89.6(4)
C4 C11 N4 C12 86.1(5)
C18 C17 N5 C21 -1.3(7)
C18 C17 N5 C16 178.0(4)
O3 C21 N5 C17 -177.8(4)
N6 C21 N5 C17 2.6(6)
O3 C21 N5 C16 2.8(6)
N6 C21 N5 C16 -176.7(4)
C15 C16 N5 C17 100.4(5)
C15 C16 N5 C21 -80.3(5)
O4 C20 N6 C21 178.6(4)
C18 C20 N6 C21 -0.6(7)
O3 C21 N6 C20 178.8(5)
N5 C21 N6 C20 -1.7(6)
